data_7716179
loop_
_publ_author_name
'Dinauer, Sabrina B.'
'Szlosek, Robert'
'Piesch, Martin'
'Bal&#xe1;zs, G&#xe1;bor'
'Reichl, Stephan'
'Prock, Lukas'
'Riesinger, Christoph'
'Walter, Marc D.'
'Scheer, Manfred'

_publ_section_title
;
 Homo- and heterobimetallic transition metal cluster derived from
 [Cp*Fe(&#x3b7;<sup>5</sup>-E<sub>5</sub>)] (E = P, As) - unprecedented
 structural motifs of the resulting polypnictogen ligands.
;
_journal_issue 24
_journal_name_full 'Dalton transactions (Cambridge, England : 2003)'
_journal_page_first 10201
_journal_page_last 10207
_journal_paper_doi 10.1039/d4dt01160k
_journal_volume 53
_journal_year 2024
_chemical_formula_moiety 'C44 H73 As5 Cr2 Fe'
_chemical_formula_sum 'C44 H73 As5 Cr2 Fe'
_chemical_formula_weight 1136.47
_space_group_crystal_system monoclinic
_space_group_IT_number 14
_space_group_name_Hall '-P 2yn'
_space_group_name_H-M_alt 'P 1 21/n 1'
_atom_sites_solution_hydrogens geom
_audit_creation_date 2024-05-06
_audit_creation_method
;
Olex2 1.5-alpha
(compiled 2024.02.16 svn.r378c4104 for OlexSys, GUI svn.r6928)
;
_audit_update_record
;
2024-05-18 deposited with the CCDC.	2024-05-27 downloaded from the CCDC.
;
_cell_angle_alpha 90
_cell_angle_beta 105.5730(10)
_cell_angle_gamma 90
_cell_formula_units_Z 4
_cell_length_a 19.5158(2)
_cell_length_b 10.89260(10)
_cell_length_c 22.9447(2)
_cell_measurement_reflns_used 25056
_cell_measurement_temperature 123.00(10)
_cell_measurement_theta_max 71.4560
_cell_measurement_theta_min 2.6280
_cell_volume 4698.48(8)
_computing_cell_refinement 'CrysAlisPro 1.171.43.36a (Rigaku OD, 2022)'
_computing_data_collection 'CrysAlisPro system (CCD 42.92a 64-bit (release 29-05-2023))'
_computing_data_reduction 'CrysAlisPro 1.171.43.36a (Rigaku OD, 2022)'
_computing_molecular_graphics 'Olex2 1.5-alpha (Dolomanov et al., 2009)'
_computing_publication_material 'Olex2 1.5-alpha (Dolomanov et al., 2009)'
_computing_structure_refinement 'SHELXL 2018/3 (Sheldrick, 2015)'
_computing_structure_solution 'SHELXT 2018/2 (Sheldrick, 2018)'
_diffrn_ambient_temperature 123.15
_diffrn_detector_area_resol_mean 10.0000
_diffrn_detector_type 'HyPix-Arc 150'
_diffrn_measured_fraction_theta_full 0.994
_diffrn_measured_fraction_theta_max 0.970
_diffrn_measurement_details
;
List of Runs (angles in degrees, time in seconds):

  # Type    Start    End  Width  t~exp~   \w     \q     \k     \f   Frames
#--------------------------------------------------------------------------
  1  \w   -119.00 -80.00   0.50    0.05    --  -75.31-125.00   0.00   78
  2  \w   -118.00 -93.00   0.50    0.05    --  -75.31  -5.00 -24.00   50
  3  \w    -87.00 -53.00   0.50    0.05    --  -75.31  -5.00 -24.00   68
  4  \w   -100.00 -48.00   0.50    0.05    --  -61.73  -5.00 -24.00  104
  5  \w   -102.00 -77.00   0.50    0.05    --  -75.00  -5.00 -24.00   50
  6  \w   -100.00 -38.00   0.50    0.05    --  -61.73   0.00 -90.00  124
  7  \w   -104.00 -31.00   0.50    0.05    --  -75.31 125.00-180.00  146
  8  \w    -70.00 -34.00   0.50    0.05    --  -75.31 125.00-150.00   72
  9  \w   -104.00 -73.00   0.50    0.05    --  -75.31 125.00-150.00   62
 10  \w   -104.00 -35.00   0.50    0.05    --  -75.31 125.00 150.00  138
 11  \w    -51.00 -18.00   0.50    0.05    --  -61.73   5.00 151.00   66
 12  \w     18.00  44.00   0.50    0.05    --   60.52  -5.00 -24.00   52
 13  \w     22.00  70.00   0.50    0.05    --   60.52 -95.00-150.00   96
 14  \w     23.00  70.00   0.50    0.05    --   60.52 -95.00-180.00   94
 15  \w     31.00  58.00   0.50    0.05    --   74.02  -5.00 -24.00   54
 16  \w     30.00 103.00   0.50    0.05    --   74.02-125.00   0.00  146
 17  \w     31.00 103.00   0.50    0.05    --   74.02-125.00 -30.00  144
 18  \w     21.00  71.00   0.50    0.05    --   60.52 -95.00 -90.00  100
 19  \w     62.00 109.00   0.50    0.05    --   60.52  30.00 -30.00   94
 20  \w     76.00 123.00   0.50    0.05    --   74.57  30.00-150.00   94
 21  \w     54.00  79.00   0.50    0.05    --   74.57   5.00 151.00   50
 22  \w     55.00  86.00   0.50    0.05    --   74.02   5.00 151.00   62
 23  \w     52.00  78.00   0.50    0.05    --   60.52   5.00 151.00   52
 24  \w     89.00 115.00   0.50    0.05    --   74.02   5.00 151.00   52
;
_diffrn_measurement_device 'four-circle diffractometer'
_diffrn_measurement_device_type 'XtaLAB Synergy R, DW system, HyPix-Arc 150'
_diffrn_measurement_method '\w scans'
_diffrn_radiation_type CuK\a
_diffrn_radiation_wavelength 1.54184
_diffrn_reflns_av_R_equivalents 0.0283
_diffrn_reflns_av_unetI/netI 0.0243
_diffrn_reflns_Laue_measured_fraction_full 0.994
_diffrn_reflns_Laue_measured_fraction_max 0.970
_diffrn_reflns_limit_h_max 23
_diffrn_reflns_limit_h_min -23
_diffrn_reflns_limit_k_max 8
_diffrn_reflns_limit_k_min -12
_diffrn_reflns_limit_l_max 28
_diffrn_reflns_limit_l_min -27
_diffrn_reflns_number 39500
_diffrn_reflns_point_group_measured_fraction_full 0.994
_diffrn_reflns_point_group_measured_fraction_max 0.970
_diffrn_reflns_theta_full 67.684
_diffrn_reflns_theta_max 71.657
_diffrn_reflns_theta_min 2.645
_exptl_absorpt_coefficient_mu 10.306
_exptl_absorpt_correction_T_max 1.000
_exptl_absorpt_correction_T_min 0.475
_exptl_absorpt_correction_type gaussian
_exptl_absorpt_process_details
;
CrysAlisPro 1.171.43.36a (Rigaku Oxford Diffraction, 2022)
Numerical absorption correction based on gaussian integration over
a multifaceted crystal model
Empirical absorption correction using spherical harmonics,
implemented in SCALE3 ABSPACK scaling algorithm.
;
_exptl_crystal_colour 'light green-blue'
_exptl_crystal_colour_modifier light
_exptl_crystal_colour_primary green-blue
_exptl_crystal_density_diffrn 1.607
_exptl_crystal_description block
_exptl_crystal_F_000 2304
_exptl_crystal_size_max 0.46
_exptl_crystal_size_mid 0.13
_exptl_crystal_size_min 0.11
_refine_diff_density_max 0.580
_refine_diff_density_min -0.654
_refine_diff_density_rms 0.096
_refine_ls_extinction_method none
_refine_ls_goodness_of_fit_ref 1.059
_refine_ls_hydrogen_treatment constr
_refine_ls_matrix_type full
_refine_ls_number_parameters 492
_refine_ls_number_reflns 8904
_refine_ls_number_restraints 0
_refine_ls_restrained_S_all 1.059
_refine_ls_R_factor_all 0.0296
_refine_ls_R_factor_gt 0.0278
_refine_ls_shift/su_max 0.002
_refine_ls_shift/su_mean 0.000
_refine_ls_structure_factor_coef Fsqd
_refine_ls_weighting_details 'w=1/[\s^2^(Fo^2^)+(0.0432P)^2^+3.6344P] where P=(Fo^2^+2Fc^2^)/3'
_refine_ls_weighting_scheme calc
_refine_ls_wR_factor_gt 0.0717
_refine_ls_wR_factor_ref 0.0725
_reflns_Friedel_coverage 0.000
_reflns_number_gt 8450
_reflns_number_total 8904
_reflns_threshold_expression 'I > 2\s(I)'
_cod_data_source_file d4dt01160k2.cif
_cod_data_source_block sd510_f1_abs
_cod_depositor_comments 'Adding full bibliography for 7716174--7716180.cif.'
_cod_original_cell_volume 4698.47(8)
_cod_database_code 7716179
_shelx_shelxl_version_number 2018/3
_shelx_space_group_comment
;
The symmetry employed for this shelxl refinement is uniquely defined
by the following loop, which should always be used as a source of
symmetry information in preference to the above space-group names.
They are only intended as comments.
;
_shelx_estimated_absorpt_t_max 0.397
_shelx_estimated_absorpt_t_min 0.088
_olex2_refinement_description
;
1.a Aromatic/amide H refined with riding coordinates:
 C1(H1), C14(H14), C34(H34), C38(H38)
1.b Idealised Me refined as rotating group:
 C16(H16A,H16B,H16C), C22(H22A,H22B,H22C), C24(H24A,H24B,H24C), C26(H26A,H26B,
 H26C), C42(H42A,H42B,H42C), C44(H44A,H44B,H44C), C3(H3A,H3B,H3C), C25(H25A,
 H25B,H25C), C27(H27A,H27B,H27C), C29(H29A,H29B,H29C), C31(H31A,H31B,H31C),
 C2(H2A,H2B,H2C), C33(H33A,H33B,H33C), C17(H17A,H17B,H17C), C35(H35A,H35B,H35C),
  C9(H9A,H9B,H9C), C37(H37A,H37B,H37C), C19(H19A,H19B,H19C), C39(H39A,H39B,
 H39C), C5(H5A,H5B,H5C), C41(H41A,H41B,H41C), C21(H21A,H21B,H21C), C43(H43A,
 H43B,H43C)
;
_olex2_submission_special_instructions 'No special instructions were received'
_oxdiff_exptl_absorpt_empirical_details
;
Empirical correction (ABSPACK) includes:
- Absorption correction using spherical harmonics
- Frame scaling
;

loop_
_space_group_symop_operation_xyz
'x, y, z'
'-x+1/2, y+1/2, -z+1/2'
'-x, -y, -z'
'x-1/2, -y-1/2, z-1/2'

loop_
_atom_site_label
_atom_site_type_symbol
_atom_site_fract_x
_atom_site_fract_y
_atom_site_fract_z
_atom_site_U_iso_or_equiv
_atom_site_adp_type
_atom_site_occupancy
_atom_site_site_symmetry_order
_atom_site_calc_flag
_atom_site_refinement_flags_posn
_atom_site_refinement_flags_adp
_atom_site_refinement_flags_occupancy
_atom_site_disorder_assembly
_atom_site_disorder_group
As1 As 0.37406(2) 0.42591(2) 0.75257(2) 0.01161(7) Uani 1 1 d . . . . .
As4 As 0.27615(2) 0.42577(2) 0.65301(2) 0.01161(7) Uani 1 1 d . . . . .
As5 As 0.42402(2) 0.21817(2) 0.64098(2) 0.01097(7) Uani 1 1 d . . . . .
As3 As 0.38795(2) 0.55478(2) 0.66339(2) 0.01414(7) Uani 1 1 d . . . . .
As2 As 0.46529(2) 0.43473(3) 0.61485(2) 0.01607(7) Uani 1 1 d . . . A 1
Fe1 Fe 0.33870(2) 0.24652(3) 0.69438(2) 0.00962(8) Uani 1 1 d . . . . .
Cr1 Cr 0.47703(2) 0.37713(4) 0.71936(2) 0.01055(9) Uani 1 1 d . . . . .
Cr2 Cr 0.34105(2) 0.37631(4) 0.58110(2) 0.01056(9) Uani 1 1 d . . . . .
C1 C 0.26049(12) 0.2955(2) 0.50340(10) 0.0144(5) Uani 1 1 d . . . . .
H1 H 0.231960 0.228551 0.509475 0.017 Uiso 1 1 calc R U . . .
C4 C 0.26341(12) 0.1014(2) 0.66854(10) 0.0140(5) Uani 1 1 d . . . . .
C6 C 0.35235(13) 0.1014(2) 0.75868(11) 0.0142(5) Uani 1 1 d . . . . .
C8 C 0.33144(12) 0.0515(2) 0.69876(11) 0.0142(5) Uani 1 1 d . . . . .
C10 C 0.30090(12) 0.4921(2) 0.49656(10) 0.0132(5) Uani 1 1 d . . . . .
C12 C 0.24125(12) 0.4219(2) 0.50495(10) 0.0133(5) Uani 1 1 d . . . . .
C14 C 0.35245(13) 0.4045(2) 0.48874(10) 0.0146(5) Uani 1 1 d . . . . .
H14 H 0.397237 0.425131 0.482477 0.018 Uiso 1 1 calc R U . . .
C16 C 0.41576(13) 0.0621(2) 0.80833(11) 0.0184(5) Uani 1 1 d . . . . .
H16A H 0.454063 0.036530 0.790764 0.028 Uiso 1 1 calc R U . . .
H16B H 0.402475 -0.006771 0.830516 0.028 Uiso 1 1 calc R U . . .
H16C H 0.432133 0.130921 0.836094 0.028 Uiso 1 1 calc R U . . .
C18 C 0.29717(12) 0.1809(2) 0.76523(10) 0.0134(5) Uani 1 1 d . . . . .
C20 C 0.56949(11) 0.4943(2) 0.77103(10) 0.0145(5) Uani 1 1 d . . . . .
C22 C 0.38743(13) 0.6541(3) 0.48065(13) 0.0231(6) Uani 1 1 d . . . . .
H22A H 0.422502 0.625802 0.517271 0.035 Uiso 1 1 calc R U . . .
H22B H 0.393847 0.742135 0.475182 0.035 Uiso 1 1 calc R U . . .
H22C H 0.393976 0.609196 0.445517 0.035 Uiso 1 1 calc R U . . .
C24 C 0.36902(13) -0.0496(2) 0.67516(12) 0.0180(5) Uani 1 1 d . . . . .
H24A H 0.356967 -0.045286 0.630904 0.027 Uiso 1 1 calc R U . . .
H24B H 0.354070 -0.129216 0.687440 0.027 Uiso 1 1 calc R U . . .
H24C H 0.420538 -0.040327 0.691748 0.027 Uiso 1 1 calc R U . . .
C26 C 0.21746(13) 0.0629(2) 0.60787(11) 0.0186(5) Uani 1 1 d . . . . .
H26A H 0.187455 0.131986 0.588995 0.028 Uiso 1 1 calc R U . . .
H26B H 0.187264 -0.005991 0.612912 0.028 Uiso 1 1 calc R U . . .
H26C H 0.247608 0.037589 0.582057 0.028 Uiso 1 1 calc R U . . .
C28 C 0.32776(13) 0.2834(2) 0.49160(10) 0.0145(5) Uani 1 1 d . . . . .
C30 C 0.24241(12) 0.1813(2) 0.70984(11) 0.0132(5) Uani 1 1 d . . . . .
C32 C 0.31160(13) 0.6304(2) 0.48695(11) 0.0167(5) Uani 1 1 d . . . . .
C34 C 0.59187(12) 0.4089(2) 0.73251(11) 0.0139(5) Uani 1 1 d . . . . .
H34 H 0.609831 0.431118 0.699373 0.017 Uiso 1 1 calc R U . . .
C36 C 0.58361(12) 0.2867(2) 0.75050(11) 0.0144(5) Uani 1 1 d . . . . .
C38 C 0.55333(12) 0.2962(2) 0.79975(10) 0.0146(5) Uani 1 1 d . . . . .
H38 H 0.539574 0.228245 0.819960 0.017 Uiso 1 1 calc R U . . .
C40 C 0.54616(12) 0.4218(2) 0.81512(10) 0.0140(5) Uani 1 1 d . . . . .
C42 C 0.17178(13) 0.2433(2) 0.70167(12) 0.0175(5) Uani 1 1 d . . . . .
H42A H 0.143062 0.196638 0.723037 0.026 Uiso 1 1 calc R U . . .
H42B H 0.146947 0.247041 0.658487 0.026 Uiso 1 1 calc R U . . .
H42C H 0.179221 0.326730 0.718147 0.026 Uiso 1 1 calc R U . . .
C44 C 0.29098(13) 0.2429(2) 0.82228(11) 0.0175(5) Uani 1 1 d . . . . .
H44A H 0.273226 0.326765 0.812920 0.026 Uiso 1 1 calc R U . . .
H44B H 0.337828 0.245532 0.851669 0.026 Uiso 1 1 calc R U . . .
H44C H 0.257856 0.196773 0.839374 0.026 Uiso 1 1 calc R U . . .
C11 C 0.53755(13) 0.4517(2) 0.87890(11) 0.0178(5) Uani 1 1 d . . . . .
C23 C 0.16174(12) 0.4538(2) 0.49732(11) 0.0176(5) Uani 1 1 d . . . . .
C3 C 0.26015(14) 0.6686(3) 0.42603(11) 0.0215(6) Uani 1 1 d . . . . .
H3A H 0.272160 0.751514 0.415378 0.032 Uiso 1 1 calc R U . . .
H3B H 0.211229 0.667768 0.429601 0.032 Uiso 1 1 calc R U . . .
H3C H 0.264396 0.610889 0.394435 0.032 Uiso 1 1 calc R U . . .
C25 C 0.43851(14) 0.1783(3) 0.47927(13) 0.0250(6) Uani 1 1 d . . . . .
H25A H 0.449991 0.252902 0.459916 0.038 Uiso 1 1 calc R U . . .
H25B H 0.455383 0.106281 0.461611 0.038 Uiso 1 1 calc R U . . .
H25C H 0.461777 0.181429 0.522775 0.038 Uiso 1 1 calc R U . . .
C13 C 0.58222(12) 0.6331(2) 0.76535(11) 0.0163(5) Uani 1 1 d . . . . .
C27 C 0.30189(15) 0.7160(2) 0.53745(12) 0.0216(6) Uani 1 1 d . . . . .
H27A H 0.347021 0.723054 0.568860 0.032 Uiso 1 1 calc R U . . .
H27B H 0.265484 0.682112 0.555130 0.032 Uiso 1 1 calc R U . . .
H27C H 0.286963 0.797372 0.520526 0.032 Uiso 1 1 calc R U . . .
C7 C 0.35786(13) 0.1696(2) 0.46913(11) 0.0172(5) Uani 1 1 d . . . . .
C29 C 0.12494(14) 0.4477(3) 0.42884(11) 0.0227(6) Uani 1 1 d . . . . .
H29A H 0.073749 0.461262 0.421944 0.034 Uiso 1 1 calc R U . . .
H29B H 0.132984 0.366650 0.413293 0.034 Uiso 1 1 calc R U . . .
H29C H 0.144741 0.511141 0.407812 0.034 Uiso 1 1 calc R U . . .
C15 C 0.61744(12) 0.1733(2) 0.73100(11) 0.0170(5) Uani 1 1 d . . . . .
C31 C 0.14612(13) 0.5792(2) 0.52125(12) 0.0222(6) Uani 1 1 d . . . . .
H31A H 0.164140 0.644381 0.499871 0.033 Uiso 1 1 calc R U . . .
H31B H 0.169591 0.584576 0.564667 0.033 Uiso 1 1 calc R U . . .
H31C H 0.094662 0.588928 0.514520 0.033 Uiso 1 1 calc R U . . .
C2 C 0.60378(14) 0.6600(2) 0.70696(12) 0.0215(5) Uani 1 1 d . . . . .
H2A H 0.648948 0.618970 0.708611 0.032 Uiso 1 1 calc R U . . .
H2B H 0.609299 0.748785 0.702936 0.032 Uiso 1 1 calc R U . . .
H2C H 0.566854 0.629472 0.672101 0.032 Uiso 1 1 calc R U . . .
C33 C 0.50443(15) 0.5761(2) 0.88678(12) 0.0233(6) Uani 1 1 d . . . . .
H33A H 0.534555 0.642236 0.878529 0.035 Uiso 1 1 calc R U . . .
H33B H 0.500600 0.583579 0.928354 0.035 Uiso 1 1 calc R U . . .
H33C H 0.456970 0.581971 0.858505 0.035 Uiso 1 1 calc R U . . .
C17 C 0.61267(14) 0.4457(3) 0.92256(12) 0.0236(6) Uani 1 1 d . . . . .
H17A H 0.634195 0.365974 0.918465 0.035 Uiso 1 1 calc R U . . .
H17B H 0.609623 0.455851 0.964223 0.035 Uiso 1 1 calc R U . . .
H17C H 0.642043 0.511417 0.912777 0.035 Uiso 1 1 calc R U . . .
C35 C 0.57975(14) 0.0549(2) 0.74023(12) 0.0210(5) Uani 1 1 d . . . . .
H35A H 0.530475 0.056775 0.715073 0.031 Uiso 1 1 calc R U . . .
H35B H 0.580145 0.047436 0.782884 0.031 Uiso 1 1 calc R U . . .
H35C H 0.604456 -0.015568 0.728659 0.031 Uiso 1 1 calc R U . . .
C9 C 0.49207(14) 0.3540(3) 0.89931(11) 0.0212(5) Uani 1 1 d . . . . .
H9A H 0.445021 0.350355 0.870260 0.032 Uiso 1 1 calc R U . . .
H9B H 0.486842 0.375670 0.939359 0.032 Uiso 1 1 calc R U . . .
H9C H 0.515341 0.273840 0.901342 0.032 Uiso 1 1 calc R U . . .
C37 C 0.33972(15) 0.0516(2) 0.49772(12) 0.0226(6) Uani 1 1 d . . . . .
H37A H 0.358949 -0.019051 0.480835 0.034 Uiso 1 1 calc R U . . .
H37B H 0.287946 0.043522 0.489074 0.034 Uiso 1 1 calc R U . . .
H37C H 0.360638 0.054452 0.541596 0.034 Uiso 1 1 calc R U . . .
C19 C 0.64606(14) 0.6711(3) 0.81807(12) 0.0233(6) Uani 1 1 d . . . . .
H19A H 0.631779 0.671304 0.855890 0.035 Uiso 1 1 calc R U . . .
H19B H 0.661868 0.753539 0.810484 0.035 Uiso 1 1 calc R U . . .
H19C H 0.685089 0.612678 0.821349 0.035 Uiso 1 1 calc R U . . .
C39 C 0.62000(15) 0.1819(3) 0.66521(12) 0.0241(6) Uani 1 1 d . . . . .
H39A H 0.645841 0.111059 0.655444 0.036 Uiso 1 1 calc R U . . .
H39B H 0.644368 0.257684 0.659350 0.036 Uiso 1 1 calc R U . . .
H39C H 0.571430 0.182420 0.638608 0.036 Uiso 1 1 calc R U . . .
C5 C 0.51802(13) 0.7179(2) 0.76388(12) 0.0209(5) Uani 1 1 d . . . . .
H5A H 0.489017 0.727121 0.722033 0.031 Uiso 1 1 calc R U . . .
H5B H 0.535314 0.798605 0.780293 0.031 Uiso 1 1 calc R U . . .
H5C H 0.489123 0.681598 0.788372 0.031 Uiso 1 1 calc R U . . .
C41 C 0.12579(13) 0.3578(3) 0.52829(11) 0.0208(5) Uani 1 1 d . . . . .
H41A H 0.075949 0.380716 0.523152 0.031 Uiso 1 1 calc R U . . .
H41B H 0.150443 0.354385 0.571517 0.031 Uiso 1 1 calc R U . . .
H41C H 0.128020 0.277175 0.509974 0.031 Uiso 1 1 calc R U . . .
C21 C 0.69418(13) 0.1680(3) 0.77216(13) 0.0275(6) Uani 1 1 d . . . . .
H21A H 0.693055 0.160446 0.814458 0.041 Uiso 1 1 calc R U . . .
H21B H 0.719490 0.243215 0.767093 0.041 Uiso 1 1 calc R U . . .
H21C H 0.718754 0.096816 0.761090 0.041 Uiso 1 1 calc R U . . .
C43 C 0.32185(15) 0.1642(3) 0.40038(11) 0.0259(6) Uani 1 1 d . . . . .
H43A H 0.330485 0.241243 0.381483 0.039 Uiso 1 1 calc R U . . .
H43B H 0.270535 0.152154 0.393549 0.039 Uiso 1 1 calc R U . . .
H43C H 0.341711 0.095642 0.382523 0.039 Uiso 1 1 calc R U . . .

loop_
_atom_site_aniso_label
_atom_site_aniso_U_11
_atom_site_aniso_U_22
_atom_site_aniso_U_33
_atom_site_aniso_U_23
_atom_site_aniso_U_13
_atom_site_aniso_U_12
As1 0.01244(12) 0.01221(14) 0.01004(12) -0.00119(10) 0.00276(9) -0.00024(9)
As4 0.01070(12) 0.01204(14) 0.01166(12) 0.00048(10) 0.00223(9) 0.00107(9)
As5 0.01124(12) 0.01122(13) 0.01038(12) -0.00011(10) 0.00277(9) 0.00031(9)
As3 0.01562(13) 0.01116(14) 0.01348(13) 0.00123(10) 0.00017(10) -0.00180(10)
As2 0.01206(13) 0.02433(16) 0.01076(12) 0.00325(11) 0.00124(10) -0.00413(10)
Fe1 0.01018(16) 0.00917(19) 0.00961(16) 0.00072(14) 0.00285(13) -0.00052(14)
Cr1 0.00967(17) 0.0114(2) 0.00993(18) -0.00016(15) 0.00160(14) -0.00072(15)
Cr2 0.01126(18) 0.0110(2) 0.00893(17) 0.00076(15) 0.00196(14) -0.00014(14)
C1 0.0141(11) 0.0170(13) 0.0110(10) -0.0020(10) 0.0015(9) -0.0024(10)
C4 0.0153(11) 0.0136(12) 0.0131(11) 0.0018(10) 0.0036(9) -0.0039(10)
C6 0.0165(11) 0.0115(11) 0.0146(11) 0.0016(10) 0.0040(9) -0.0028(10)
C8 0.0149(11) 0.0114(12) 0.0177(12) 0.0011(10) 0.0066(9) -0.0024(9)
C10 0.0160(11) 0.0140(12) 0.0079(10) 0.0024(9) 0.0002(8) 0.0001(9)
C12 0.0141(11) 0.0174(13) 0.0072(10) 0.0001(9) 0.0009(8) -0.0016(9)
C14 0.0155(11) 0.0181(12) 0.0100(10) 0.0015(10) 0.0031(9) -0.0001(10)
C16 0.0188(12) 0.0183(13) 0.0168(12) 0.0053(10) 0.0024(10) 0.0003(10)
C18 0.0160(11) 0.0127(12) 0.0124(11) 0.0023(9) 0.0057(9) -0.0018(9)
C20 0.0085(10) 0.0194(13) 0.0130(11) 0.0027(10) -0.0015(8) -0.0015(9)
C22 0.0204(12) 0.0182(13) 0.0297(14) 0.0074(12) 0.0051(11) -0.0015(11)
C24 0.0215(12) 0.0121(12) 0.0222(12) -0.0003(10) 0.0090(10) 0.0006(10)
C26 0.0200(12) 0.0184(13) 0.0159(12) -0.0012(10) 0.0022(10) -0.0059(10)
C28 0.0172(11) 0.0161(12) 0.0101(10) -0.0015(10) 0.0035(9) 0.0010(10)
C30 0.0123(10) 0.0122(12) 0.0160(11) 0.0007(10) 0.0051(9) -0.0032(9)
C32 0.0174(12) 0.0145(13) 0.0158(11) 0.0049(10) 0.0001(9) -0.0003(10)
C34 0.0094(10) 0.0167(12) 0.0142(11) -0.0004(10) 0.0007(9) 0.0010(9)
C36 0.0113(10) 0.0165(13) 0.0144(11) 0.0017(10) 0.0018(9) 0.0010(9)
C38 0.0121(10) 0.0180(13) 0.0114(10) 0.0026(10) -0.0006(8) 0.0007(9)
C40 0.0104(10) 0.0187(13) 0.0103(11) 0.0012(10) -0.0019(8) 0.0000(9)
C42 0.0144(11) 0.0182(13) 0.0205(12) 0.0031(10) 0.0058(9) 0.0008(10)
C44 0.0205(12) 0.0190(13) 0.0150(11) -0.0004(10) 0.0083(9) -0.0030(10)
C11 0.0187(12) 0.0205(13) 0.0122(11) -0.0013(10) 0.0009(9) -0.0007(10)
C23 0.0131(11) 0.0208(13) 0.0164(12) -0.0003(11) -0.0002(9) 0.0010(10)
C3 0.0235(13) 0.0221(14) 0.0162(12) 0.0078(11) 0.0007(10) -0.0003(11)
C25 0.0244(13) 0.0228(14) 0.0309(14) -0.0037(12) 0.0128(11) 0.0030(11)
C13 0.0133(11) 0.0156(13) 0.0177(12) -0.0012(10) -0.0001(9) -0.0032(10)
C27 0.0290(14) 0.0139(13) 0.0192(12) 0.0023(11) 0.0016(10) 0.0012(11)
C7 0.0225(12) 0.0151(13) 0.0143(11) -0.0032(10) 0.0055(9) -0.0002(10)
C29 0.0192(12) 0.0286(15) 0.0161(12) 0.0005(11) -0.0026(10) -0.0001(11)
C15 0.0153(11) 0.0166(13) 0.0189(12) 0.0002(11) 0.0044(9) 0.0028(10)
C31 0.0167(12) 0.0242(15) 0.0244(13) -0.0013(11) 0.0036(10) 0.0047(10)
C2 0.0243(13) 0.0166(13) 0.0237(13) 0.0008(11) 0.0066(10) -0.0069(11)
C33 0.0260(13) 0.0260(15) 0.0171(12) -0.0036(11) 0.0048(10) 0.0018(11)
C17 0.0226(13) 0.0286(15) 0.0150(12) 0.0004(11) -0.0028(10) -0.0001(11)
C35 0.0215(12) 0.0151(13) 0.0257(13) 0.0004(11) 0.0052(10) 0.0034(10)
C9 0.0237(13) 0.0270(14) 0.0140(11) 0.0003(11) 0.0070(10) 0.0015(11)
C37 0.0325(14) 0.0169(13) 0.0195(12) -0.0037(11) 0.0092(11) 0.0002(11)
C19 0.0206(12) 0.0213(14) 0.0233(13) -0.0032(11) -0.0023(10) -0.0064(11)
C39 0.0278(13) 0.0233(14) 0.0246(13) -0.0011(12) 0.0132(11) 0.0036(12)
C5 0.0204(12) 0.0139(13) 0.0263(13) -0.0004(11) 0.0023(10) -0.0002(10)
C41 0.0150(11) 0.0274(15) 0.0193(12) -0.0004(11) 0.0036(9) -0.0008(11)
C21 0.0149(12) 0.0291(16) 0.0363(15) -0.0032(13) 0.0029(11) 0.0073(11)
C43 0.0367(15) 0.0262(15) 0.0162(12) -0.0039(12) 0.0093(11) 0.0020(13)

loop_
_atom_type_symbol
_atom_type_description
_atom_type_scat_dispersion_real
_atom_type_scat_dispersion_imag
_atom_type_scat_source
C C 0.0181 0.0091 'International Tables Vol C Tables 4.2.6.8 and 6.1.1.4'
H H 0.0000 0.0000 'International Tables Vol C Tables 4.2.6.8 and 6.1.1.4'
As As -0.9300 1.0051 'International Tables Vol C Tables 4.2.6.8 and 6.1.1.4'
Cr Cr -0.1635 2.4439 'International Tables Vol C Tables 4.2.6.8 and 6.1.1.4'
Fe Fe -1.1336 3.1974 'International Tables Vol C Tables 4.2.6.8 and 6.1.1.4'

loop_
_exptl_crystal_face_index_h
_exptl_crystal_face_index_k
_exptl_crystal_face_index_l
_exptl_crystal_face_perp_dist
0 -1 0 0.2362
2 0 13 0.0477
-2 0 -13 0.0695
12 0 -7 0.0266
7 -6 -4 0.1784
-6 -6 2 0.2291
-12 0 7 0.0988
-3 7 3 0.2187
12 2 -6 0.0661
3 7 -1 0.1910
-2 -1 -13 0.0489
13 0 -5 0.0276
-13 0 4 0.0983
4 0 13 0.0428

loop_
_geom_angle_atom_site_label_1
_geom_angle_atom_site_label_2
_geom_angle_atom_site_label_3
_geom_angle
_geom_angle_site_symmetry_1
_geom_angle_site_symmetry_3
_geom_angle_publ_flag
As4 As1 As3 59.927(10) . . ?
Fe1 As1 As4 57.269(11) . . ?
Fe1 As1 As3 94.559(13) . . ?
Fe1 As1 Cr1 77.244(15) . . ?
Cr1 As1 As4 101.869(13) . . ?
Cr1 As1 As3 65.682(12) . . ?
As3 As4 As1 60.047(10) . . ?
Fe1 As4 As1 57.279(11) . . ?
Fe1 As4 As3 94.646(13) . . ?
Fe1 As4 Cr2 77.240(15) . . ?
Cr2 As4 As1 102.072(13) . . ?
Cr2 As4 As3 65.872(13) . . ?
Fe1 As5 As2 107.917(14) . . ?
Fe1 As5 Cr1 75.401(14) . . ?
Fe1 As5 Cr2 75.535(14) . . ?
Cr1 As5 As2 56.550(11) . . ?
Cr2 As5 As2 56.461(11) . . ?
Cr2 As5 Cr1 89.998(15) . . ?
As1 As3 Cr1 54.243(11) . . ?
As1 As3 Cr2 94.345(13) . . ?
As4 As3 As1 60.026(10) . . ?
As4 As3 Cr1 94.320(13) . . ?
As4 As3 Cr2 54.271(11) . . ?
As2 As3 As1 106.176(13) . . ?
As2 As3 As4 106.043(13) . . ?
As2 As3 Cr1 55.958(11) . . ?
As2 As3 Cr2 55.733(11) . . ?
Cr1 As3 Cr2 82.513(13) . . ?
As3 As2 As5 96.369(12) . . ?
Cr1 As2 As5 59.584(12) . . ?
Cr1 As2 As3 66.410(13) . . ?
Cr2 As2 As5 59.535(12) . . ?
Cr2 As2 As3 66.677(13) . . ?
Cr2 As2 Cr1 93.944(15) . . ?
As1 Fe1 Cr1 51.826(12) . . ?
As1 Fe1 Cr2 91.722(15) . . ?
As4 Fe1 As1 65.452(13) . . ?
As4 Fe1 Cr1 91.520(15) . . ?
As4 Fe1 Cr2 51.880(12) . . ?
As5 Fe1 As1 105.328(16) . . ?
As5 Fe1 As4 105.221(16) . . ?
As5 Fe1 Cr1 54.942(12) . . ?
As5 Fe1 Cr2 54.807(12) . . ?
Cr1 Fe1 Cr2 73.373(13) . . ?
C4 Fe1 As1 147.74(7) . . ?
C4 Fe1 As4 104.96(7) . . ?
C4 Fe1 As5 106.92(7) . . ?
C4 Fe1 Cr1 158.85(7) . . ?
C4 Fe1 Cr2 106.33(6) . . ?
C4 Fe1 C8 39.18(9) . . ?
C6 Fe1 As1 105.01(7) . . ?
C6 Fe1 As4 147.87(7) . . ?
C6 Fe1 As5 106.91(7) . . ?
C6 Fe1 Cr1 106.48(7) . . ?
C6 Fe1 Cr2 158.62(7) . . ?
C6 Fe1 C4 65.85(9) . . ?
C6 Fe1 C8 39.27(9) . . ?
C8 Fe1 As1 144.09(7) . . ?
C8 Fe1 As4 143.93(6) . . ?
C8 Fe1 As5 87.64(7) . . ?
C8 Fe1 Cr1 122.46(6) . . ?
C8 Fe1 Cr2 122.15(7) . . ?
C18 Fe1 As1 87.67(7) . . ?
C18 Fe1 As4 108.85(7) . . ?
C18 Fe1 As5 145.89(7) . . ?
C18 Fe1 Cr1 121.82(6) . . ?
C18 Fe1 Cr2 158.13(7) . . ?
C18 Fe1 C4 65.63(9) . . ?
C18 Fe1 C6 39.02(9) . . ?
C18 Fe1 C8 65.51(9) . . ?
C18 Fe1 C30 39.14(9) . . ?
C30 Fe1 As1 108.63(7) . . ?
C30 Fe1 As4 87.65(7) . . ?
C30 Fe1 As5 146.01(7) . . ?
C30 Fe1 Cr1 157.95(7) . . ?
C30 Fe1 Cr2 121.82(6) . . ?
C30 Fe1 C4 39.12(9) . . ?
C30 Fe1 C6 65.67(9) . . ?
C30 Fe1 C8 65.56(9) . . ?
As1 Cr1 As5 99.296(15) . . ?
As1 Cr1 As3 60.075(12) . . ?
As1 Cr1 As2 113.098(17) . . ?
As1 Cr1 Fe1 50.930(11) . . ?
As5 Cr1 As3 93.729(14) . . ?
As5 Cr1 Fe1 49.657(11) . . ?
As3 Cr1 Fe1 79.315(13) . . ?
As2 Cr1 As5 63.866(12) . . ?
As2 Cr1 As3 57.632(12) . . ?
As2 Cr1 Fe1 95.353(14) . . ?
C20 Cr1 As1 109.09(6) . . ?
C20 Cr1 As5 151.61(6) . . ?
C20 Cr1 As3 99.59(6) . . ?
C20 Cr1 As2 102.81(6) . . ?
C20 Cr1 Fe1 157.76(6) . . ?
C20 Cr1 C40 36.99(8) . . ?
C34 Cr1 As1 146.17(7) . . ?
C34 Cr1 As5 114.46(6) . . ?
C34 Cr1 As3 117.10(7) . . ?
C34 Cr1 As2 85.28(6) . . ?
C34 Cr1 Fe1 159.91(7) . . ?
C34 Cr1 C20 37.24(9) . . ?
C34 Cr1 C36 37.13(9) . . ?
C34 Cr1 C38 61.20(9) . . ?
C34 Cr1 C40 61.49(9) . . ?
C36 Cr1 As1 141.65(6) . . ?
C36 Cr1 As5 95.39(6) . . ?
C36 Cr1 As3 153.68(7) . . ?
C36 Cr1 As2 105.20(6) . . ?
C36 Cr1 Fe1 124.74(7) . . ?
C36 Cr1 C20 62.60(9) . . ?
C36 Cr1 C40 62.09(9) . . ?
C38 Cr1 As1 104.90(6) . . ?
C38 Cr1 As5 112.16(7) . . ?
C38 Cr1 As3 152.54(7) . . ?
C38 Cr1 As2 141.98(7) . . ?
C38 Cr1 Fe1 110.05(7) . . ?
C38 Cr1 C20 61.73(9) . . ?
C38 Cr1 C36 36.96(9) . . ?
C38 Cr1 C40 36.80(9) . . ?
C40 Cr1 As1 88.63(6) . . ?
C40 Cr1 As5 148.56(6) . . ?
C40 Cr1 As3 116.26(6) . . ?
C40 Cr1 As2 139.80(6) . . ?
C40 Cr1 Fe1 123.75(6) . . ?
As4 Cr2 As5 99.222(15) . . ?
As4 Cr2 As3 59.857(12) . . ?
As4 Cr2 As2 112.917(17) . . ?
As4 Cr2 Fe1 50.879(11) . . ?
As5 Cr2 As3 93.662(14) . . ?
As5 Cr2 Fe1 49.658(11) . . ?
As3 Cr2 Fe1 79.179(13) . . ?
As2 Cr2 As5 64.004(12) . . ?
As2 Cr2 As3 57.590(12) . . ?
As2 Cr2 Fe1 95.424(14) . . ?
C1 Cr2 As4 104.54(6) . . ?
C1 Cr2 As5 112.45(7) . . ?
C1 Cr2 As3 152.14(7) . . ?
C1 Cr2 As2 142.50(6) . . ?
C1 Cr2 Fe1 109.89(7) . . ?
C1 Cr2 C10 61.71(9) . . ?
C1 Cr2 C12 36.90(9) . . ?
C1 Cr2 C28 37.02(9) . . ?
C10 Cr2 As4 109.79(6) . . ?
C10 Cr2 As5 150.97(6) . . ?
C10 Cr2 As3 99.93(6) . . ?
C10 Cr2 As2 102.32(6) . . ?
C10 Cr2 Fe1 158.37(6) . . ?
C10 Cr2 C12 37.00(8) . . ?
C12 Cr2 As4 88.75(6) . . ?
C12 Cr2 As5 149.03(6) . . ?
C12 Cr2 As3 115.91(6) . . ?
C12 Cr2 As2 139.31(6) . . ?
C12 Cr2 Fe1 124.05(6) . . ?
C14 Cr2 As4 146.80(7) . . ?
C14 Cr2 As5 113.86(6) . . ?
C14 Cr2 As3 117.97(7) . . ?
C14 Cr2 As2 85.43(6) . . ?
C14 Cr2 Fe1 159.10(7) . . ?
C14 Cr2 C1 61.10(9) . . ?
C14 Cr2 C10 37.26(9) . . ?
C14 Cr2 C12 61.53(8) . . ?
C14 Cr2 C28 36.98(9) . . ?
C28 Cr2 As4 141.27(6) . . ?
C28 Cr2 As5 95.20(6) . . ?
C28 Cr2 As3 154.46(7) . . ?
C28 Cr2 As2 105.73(6) . . ?
C28 Cr2 Fe1 124.18(7) . . ?
C28 Cr2 C10 62.57(9) . . ?
C28 Cr2 C12 62.24(8) . . ?
Cr2 C1 H1 120.2 . . ?
C12 C1 Cr2 74.46(13) . . ?
C12 C1 H1 124.5 . . ?
C28 C1 Cr2 72.37(13) . . ?
C28 C1 H1 124.5 . . ?
C28 C1 C12 110.9(2) . . ?
C8 C4 Fe1 70.46(14) . . ?
C8 C4 C26 126.2(2) . . ?
C26 C4 Fe1 131.42(17) . . ?
C30 C4 Fe1 70.25(13) . . ?
C30 C4 C8 107.7(2) . . ?
C30 C4 C26 125.5(2) . . ?
C8 C6 Fe1 70.49(14) . . ?
C8 C6 C16 125.8(2) . . ?
C16 C6 Fe1 131.42(17) . . ?
C18 C6 Fe1 70.34(13) . . ?
C18 C6 C8 107.7(2) . . ?
C18 C6 C16 126.0(2) . . ?
C4 C8 Fe1 70.35(14) . . ?
C4 C8 C6 108.0(2) . . ?
C4 C8 C24 125.7(2) . . ?
C6 C8 Fe1 70.24(14) . . ?
C6 C8 C24 125.7(2) . . ?
C24 C8 Fe1 131.93(17) . . ?
C12 C10 Cr2 72.44(13) . . ?
C12 C10 C32 132.7(2) . . ?
C14 C10 Cr2 69.14(13) . . ?
C14 C10 C12 106.3(2) . . ?
C14 C10 C32 120.3(2) . . ?
C32 C10 Cr2 129.42(15) . . ?
C1 C12 Cr2 68.64(13) . . ?
C1 C12 C10 106.2(2) . . ?
C1 C12 C23 118.3(2) . . ?
C10 C12 Cr2 70.56(12) . . ?
C10 C12 C23 132.9(2) . . ?
C23 C12 Cr2 138.78(16) . . ?
Cr2 C14 H14 120.8 . . ?
C10 C14 Cr2 73.60(13) . . ?
C10 C14 H14 124.6 . . ?
C28 C14 Cr2 72.68(14) . . ?
C28 C14 C10 110.9(2) . . ?
C28 C14 H14 124.6 . . ?
C6 C16 H16A 109.5 . . ?
C6 C16 H16B 109.5 . . ?
C6 C16 H16C 109.5 . . ?
H16A C16 H16B 109.5 . . ?
H16A C16 H16C 109.5 . . ?
H16B C16 H16C 109.5 . . ?
C6 C18 Fe1 70.64(13) . . ?
C6 C18 C30 108.4(2) . . ?
C6 C18 C44 127.2(2) . . ?
C30 C18 Fe1 70.46(13) . . ?
C30 C18 C44 123.9(2) . . ?
C44 C18 Fe1 130.55(17) . . ?
C34 C20 Cr1 69.08(13) . . ?
C34 C20 C40 106.4(2) . . ?
C34 C20 C13 120.1(2) . . ?
C40 C20 Cr1 72.75(13) . . ?
C40 C20 C13 132.9(2) . . ?
C13 C20 Cr1 129.10(15) . . ?
H22A C22 H22B 109.5 . . ?
H22A C22 H22C 109.5 . . ?
H22B C22 H22C 109.5 . . ?
C32 C22 H22A 109.5 . . ?
C32 C22 H22B 109.5 . . ?
C32 C22 H22C 109.5 . . ?
C8 C24 H24A 109.5 . . ?
C8 C24 H24B 109.5 . . ?
C8 C24 H24C 109.5 . . ?
H24A C24 H24B 109.5 . . ?
H24A C24 H24C 109.5 . . ?
H24B C24 H24C 109.5 . . ?
C4 C26 H26A 109.5 . . ?
C4 C26 H26B 109.5 . . ?
C4 C26 H26C 109.5 . . ?
H26A C26 H26B 109.5 . . ?
H26A C26 H26C 109.5 . . ?
H26B C26 H26C 109.5 . . ?
C1 C28 Cr2 70.61(13) . . ?
C1 C28 C7 127.1(2) . . ?
C14 C28 Cr2 70.34(13) . . ?
C14 C28 C1 105.5(2) . . ?
C14 C28 C7 125.3(2) . . ?
C7 C28 Cr2 135.97(16) . . ?
C4 C30 Fe1 70.63(13) . . ?
C4 C30 C42 127.6(2) . . ?
C18 C30 Fe1 70.41(13) . . ?
C18 C30 C4 108.1(2) . . ?
C18 C30 C42 123.8(2) . . ?
C42 C30 Fe1 130.67(17) . . ?
C10 C32 C22 110.2(2) . . ?
C3 C32 C10 108.2(2) . . ?
C3 C32 C22 106.1(2) . . ?
C27 C32 C10 115.8(2) . . ?
C27 C32 C22 106.5(2) . . ?
C27 C32 C3 109.7(2) . . ?
Cr1 C34 H34 120.7 . . ?
C20 C34 Cr1 73.67(13) . . ?
C20 C34 H34 124.6 . . ?
C36 C34 Cr1 72.63(13) . . ?
C36 C34 C20 110.7(2) . . ?
C36 C34 H34 124.6 . . ?
C34 C36 Cr1 70.24(13) . . ?
C34 C36 C15 125.8(2) . . ?
C38 C36 Cr1 70.76(13) . . ?
C38 C36 C34 105.6(2) . . ?
C38 C36 C15 127.0(2) . . ?
C15 C36 Cr1 134.59(16) . . ?
Cr1 C38 H38 120.1 . . ?
C36 C38 Cr1 72.28(13) . . ?
C36 C38 H38 124.5 . . ?
C36 C38 C40 111.0(2) . . ?
C40 C38 Cr1 74.73(13) . . ?
C40 C38 H38 124.5 . . ?
C20 C40 Cr1 70.26(12) . . ?
C20 C40 C11 132.7(2) . . ?
C38 C40 Cr1 68.46(12) . . ?
C38 C40 C20 106.2(2) . . ?
C38 C40 C11 118.4(2) . . ?
C11 C40 Cr1 139.55(16) . . ?
C30 C42 H42A 109.5 . . ?
C30 C42 H42B 109.5 . . ?
C30 C42 H42C 109.5 . . ?
H42A C42 H42B 109.5 . . ?
H42A C42 H42C 109.5 . . ?
H42B C42 H42C 109.5 . . ?
C18 C44 H44A 109.5 . . ?
C18 C44 H44B 109.5 . . ?
C18 C44 H44C 109.5 . . ?
H44A C44 H44B 109.5 . . ?
H44A C44 H44C 109.5 . . ?
H44B C44 H44C 109.5 . . ?
C33 C11 C40 116.9(2) . . ?
C33 C11 C17 108.6(2) . . ?
C33 C11 C9 106.2(2) . . ?
C17 C11 C40 106.2(2) . . ?
C9 C11 C40 111.1(2) . . ?
C9 C11 C17 107.4(2) . . ?
C29 C23 C12 106.4(2) . . ?
C31 C23 C12 116.6(2) . . ?
C31 C23 C29 108.7(2) . . ?
C31 C23 C41 106.3(2) . . ?
C41 C23 C12 111.2(2) . . ?
C41 C23 C29 107.2(2) . . ?
C32 C3 H3A 109.5 . . ?
C32 C3 H3B 109.5 . . ?
C32 C3 H3C 109.5 . . ?
H3A C3 H3B 109.5 . . ?
H3A C3 H3C 109.5 . . ?
H3B C3 H3C 109.5 . . ?
H25A C25 H25B 109.5 . . ?
H25A C25 H25C 109.5 . . ?
H25B C25 H25C 109.5 . . ?
C7 C25 H25A 109.5 . . ?
C7 C25 H25B 109.5 . . ?
C7 C25 H25C 109.5 . . ?
C20 C13 C5 116.0(2) . . ?
C2 C13 C20 110.4(2) . . ?
C2 C13 C19 106.3(2) . . ?
C2 C13 C5 106.0(2) . . ?
C19 C13 C20 108.1(2) . . ?
C19 C13 C5 109.6(2) . . ?
C32 C27 H27A 109.5 . . ?
C32 C27 H27B 109.5 . . ?
C32 C27 H27C 109.5 . . ?
H27A C27 H27B 109.5 . . ?
H27A C27 H27C 109.5 . . ?
H27B C27 H27C 109.5 . . ?
C28 C7 C25 111.9(2) . . ?
C28 C7 C37 112.7(2) . . ?
C28 C7 C43 105.4(2) . . ?
C25 C7 C43 108.9(2) . . ?
C37 C7 C25 109.5(2) . . ?
C37 C7 C43 108.1(2) . . ?
C23 C29 H29A 109.5 . . ?
C23 C29 H29B 109.5 . . ?
C23 C29 H29C 109.5 . . ?
H29A C29 H29B 109.5 . . ?
H29A C29 H29C 109.5 . . ?
H29B C29 H29C 109.5 . . ?
C36 C15 C35 112.4(2) . . ?
C36 C15 C39 111.9(2) . . ?
C36 C15 C21 106.1(2) . . ?
C35 C15 C21 107.9(2) . . ?
C39 C15 C35 109.5(2) . . ?
C39 C15 C21 108.9(2) . . ?
C23 C31 H31A 109.5 . . ?
C23 C31 H31B 109.5 . . ?
C23 C31 H31C 109.5 . . ?
H31A C31 H31B 109.5 . . ?
H31A C31 H31C 109.5 . . ?
H31B C31 H31C 109.5 . . ?
C13 C2 H2A 109.5 . . ?
C13 C2 H2B 109.5 . . ?
C13 C2 H2C 109.5 . . ?
H2A C2 H2B 109.5 . . ?
H2A C2 H2C 109.5 . . ?
H2B C2 H2C 109.5 . . ?
C11 C33 H33A 109.5 . . ?
C11 C33 H33B 109.5 . . ?
C11 C33 H33C 109.5 . . ?
H33A C33 H33B 109.5 . . ?
H33A C33 H33C 109.5 . . ?
H33B C33 H33C 109.5 . . ?
C11 C17 H17A 109.5 . . ?
C11 C17 H17B 109.5 . . ?
C11 C17 H17C 109.5 . . ?
H17A C17 H17B 109.5 . . ?
H17A C17 H17C 109.5 . . ?
H17B C17 H17C 109.5 . . ?
C15 C35 H35A 109.5 . . ?
C15 C35 H35B 109.5 . . ?
C15 C35 H35C 109.5 . . ?
H35A C35 H35B 109.5 . . ?
H35A C35 H35C 109.5 . . ?
H35B C35 H35C 109.5 . . ?
C11 C9 H9A 109.5 . . ?
C11 C9 H9B 109.5 . . ?
C11 C9 H9C 109.5 . . ?
H9A C9 H9B 109.5 . . ?
H9A C9 H9C 109.5 . . ?
H9B C9 H9C 109.5 . . ?
C7 C37 H37A 109.5 . . ?
C7 C37 H37B 109.5 . . ?
C7 C37 H37C 109.5 . . ?
H37A C37 H37B 109.5 . . ?
H37A C37 H37C 109.5 . . ?
H37B C37 H37C 109.5 . . ?
C13 C19 H19A 109.5 . . ?
C13 C19 H19B 109.5 . . ?
C13 C19 H19C 109.5 . . ?
H19A C19 H19B 109.5 . . ?
H19A C19 H19C 109.5 . . ?
H19B C19 H19C 109.5 . . ?
C15 C39 H39A 109.5 . . ?
C15 C39 H39B 109.5 . . ?
C15 C39 H39C 109.5 . . ?
H39A C39 H39B 109.5 . . ?
H39A C39 H39C 109.5 . . ?
H39B C39 H39C 109.5 . . ?
C13 C5 H5A 109.5 . . ?
C13 C5 H5B 109.5 . . ?
C13 C5 H5C 109.5 . . ?
H5A C5 H5B 109.5 . . ?
H5A C5 H5C 109.5 . . ?
H5B C5 H5C 109.5 . . ?
C23 C41 H41A 109.5 . . ?
C23 C41 H41B 109.5 . . ?
C23 C41 H41C 109.5 . . ?
H41A C41 H41B 109.5 . . ?
H41A C41 H41C 109.5 . . ?
H41B C41 H41C 109.5 . . ?
C15 C21 H21A 109.5 . . ?
C15 C21 H21B 109.5 . . ?
C15 C21 H21C 109.5 . . ?
H21A C21 H21B 109.5 . . ?
H21A C21 H21C 109.5 . . ?
H21B C21 H21C 109.5 . . ?
C7 C43 H43A 109.5 . . ?
C7 C43 H43B 109.5 . . ?
C7 C43 H43C 109.5 . . ?
H43A C43 H43B 109.5 . . ?
H43A C43 H43C 109.5 . . ?
H43B C43 H43C 109.5 . . ?

loop_
_geom_bond_atom_site_label_1
_geom_bond_atom_site_label_2
_geom_bond_distance
_geom_bond_site_symmetry_2
_geom_bond_publ_flag
As1 As4 2.5545(3) . ?
As1 As3 2.5551(4) . ?
As1 Fe1 2.3627(4) . ?
As1 Cr1 2.3924(4) . ?
As4 As3 2.5520(4) . ?
As4 Fe1 2.3624(4) . ?
As4 Cr2 2.3956(4) . ?
As5 As2 2.6137(4) . ?
As5 Fe1 2.3377(4) . ?
As5 Cr1 2.5107(4) . ?
As5 Cr2 2.5065(4) . ?
As3 As2 2.4760(4) . ?
As3 Cr1 2.6865(4) . ?
As3 Cr2 2.6932(5) . ?
As2 Cr1 2.4291(4) . ?
As2 Cr2 2.4238(4) . ?
Fe1 Cr1 2.9681(5) . ?
Fe1 Cr2 2.9699(5) . ?
Fe1 C4 2.131(2) . ?
Fe1 C6 2.129(2) . ?
Fe1 C8 2.133(2) . ?
Fe1 C18 2.125(2) . ?
Fe1 C30 2.126(2) . ?
Cr1 C20 2.267(2) . ?
Cr1 C34 2.207(2) . ?
Cr1 C36 2.238(2) . ?
Cr1 C38 2.218(2) . ?
Cr1 C40 2.301(2) . ?
Cr2 C1 2.218(2) . ?
Cr2 C10 2.270(2) . ?
Cr2 C12 2.295(2) . ?
Cr2 C14 2.211(2) . ?
Cr2 C28 2.241(2) . ?
C1 H1 0.9500 . ?
C1 C12 1.430(3) . ?
C1 C28 1.416(3) . ?
C4 C8 1.430(3) . ?
C4 C26 1.499(3) . ?
C4 C30 1.425(3) . ?
C6 C8 1.432(3) . ?
C6 C16 1.502(3) . ?
C6 C18 1.421(3) . ?
C8 C24 1.503(3) . ?
C10 C12 1.448(3) . ?
C10 C14 1.432(3) . ?
C10 C32 1.545(3) . ?
C12 C23 1.553(3) . ?
C14 H14 0.9500 . ?
C14 C28 1.412(4) . ?
C16 H16A 0.9800 . ?
C16 H16B 0.9800 . ?
C16 H16C 0.9800 . ?
C18 C30 1.424(3) . ?
C18 C44 1.506(3) . ?
C20 C34 1.430(3) . ?
C20 C40 1.449(3) . ?
C20 C13 1.543(3) . ?
C22 H22A 0.9800 . ?
C22 H22B 0.9800 . ?
C22 H22C 0.9800 . ?
C22 C32 1.546(3) . ?
C24 H24A 0.9800 . ?
C24 H24B 0.9800 . ?
C24 H24C 0.9800 . ?
C26 H26A 0.9800 . ?
C26 H26B 0.9800 . ?
C26 H26C 0.9800 . ?
C28 C7 1.520(3) . ?
C30 C42 1.501(3) . ?
C32 C3 1.543(3) . ?
C32 C27 1.538(4) . ?
C34 H34 0.9500 . ?
C34 C36 1.416(3) . ?
C36 C38 1.413(3) . ?
C36 C15 1.523(3) . ?
C38 H38 0.9500 . ?
C38 C40 1.429(3) . ?
C40 C11 1.552(3) . ?
C42 H42A 0.9800 . ?
C42 H42B 0.9800 . ?
C42 H42C 0.9800 . ?
C44 H44A 0.9800 . ?
C44 H44B 0.9800 . ?
C44 H44C 0.9800 . ?
C11 C33 1.532(4) . ?
C11 C17 1.539(3) . ?
C11 C9 1.537(4) . ?
C23 C29 1.544(3) . ?
C23 C31 1.533(4) . ?
C23 C41 1.536(4) . ?
C3 H3A 0.9800 . ?
C3 H3B 0.9800 . ?
C3 H3C 0.9800 . ?
C25 H25A 0.9800 . ?
C25 H25B 0.9800 . ?
C25 H25C 0.9800 . ?
C25 C7 1.531(3) . ?
C13 C2 1.536(3) . ?
C13 C19 1.542(3) . ?
C13 C5 1.550(3) . ?
C27 H27A 0.9800 . ?
C27 H27B 0.9800 . ?
C27 H27C 0.9800 . ?
C7 C37 1.528(4) . ?
C7 C43 1.546(3) . ?
C29 H29A 0.9800 . ?
C29 H29B 0.9800 . ?
C29 H29C 0.9800 . ?
C15 C35 1.527(4) . ?
C15 C39 1.526(3) . ?
C15 C21 1.542(3) . ?
C31 H31A 0.9800 . ?
C31 H31B 0.9800 . ?
C31 H31C 0.9800 . ?
C2 H2A 0.9800 . ?
C2 H2B 0.9800 . ?
C2 H2C 0.9800 . ?
C33 H33A 0.9800 . ?
C33 H33B 0.9800 . ?
C33 H33C 0.9800 . ?
C17 H17A 0.9800 . ?
C17 H17B 0.9800 . ?
C17 H17C 0.9800 . ?
C35 H35A 0.9800 . ?
C35 H35B 0.9800 . ?
C35 H35C 0.9800 . ?
C9 H9A 0.9800 . ?
C9 H9B 0.9800 . ?
C9 H9C 0.9800 . ?
C37 H37A 0.9800 . ?
C37 H37B 0.9800 . ?
C37 H37C 0.9800 . ?
C19 H19A 0.9800 . ?
C19 H19B 0.9800 . ?
C19 H19C 0.9800 . ?
C39 H39A 0.9800 . ?
C39 H39B 0.9800 . ?
C39 H39C 0.9800 . ?
C5 H5A 0.9800 . ?
C5 H5B 0.9800 . ?
C5 H5C 0.9800 . ?
C41 H41A 0.9800 . ?
C41 H41B 0.9800 . ?
C41 H41C 0.9800 . ?
C21 H21A 0.9800 . ?
C21 H21B 0.9800 . ?
C21 H21C 0.9800 . ?
C43 H43A 0.9800 . ?
C43 H43B 0.9800 . ?
C43 H43C 0.9800 . ?

loop_
_geom_torsion_atom_site_label_1
_geom_torsion_atom_site_label_2
_geom_torsion_atom_site_label_3
_geom_torsion_atom_site_label_4
_geom_torsion
_geom_torsion_site_symmetry_1
_geom_torsion_site_symmetry_2
_geom_torsion_site_symmetry_3
_geom_torsion_site_symmetry_4
_geom_torsion_publ_flag
Fe1 C4 C8 C6 60.41(17) . . . . ?
Fe1 C4 C8 C24 -128.1(2) . . . . ?
Fe1 C4 C30 C18 -60.72(16) . . . . ?
Fe1 C4 C30 C42 127.0(2) . . . . ?
Fe1 C6 C8 C4 -60.48(17) . . . . ?
Fe1 C6 C8 C24 128.0(2) . . . . ?
Fe1 C6 C18 C30 60.62(16) . . . . ?
Fe1 C6 C18 C44 -126.8(2) . . . . ?
Fe1 C18 C30 C4 60.87(16) . . . . ?
Fe1 C18 C30 C42 -126.5(2) . . . . ?
Cr1 C20 C34 C36 -63.68(16) . . . . ?
Cr1 C20 C40 C38 59.31(15) . . . . ?
Cr1 C20 C40 C11 -140.2(3) . . . . ?
Cr1 C20 C13 C2 -73.8(3) . . . . ?
Cr1 C20 C13 C19 170.31(17) . . . . ?
Cr1 C20 C13 C5 46.8(3) . . . . ?
Cr1 C34 C36 C38 -62.37(15) . . . . ?
Cr1 C34 C36 C15 131.3(2) . . . . ?
Cr1 C36 C38 C40 -65.26(16) . . . . ?
Cr1 C36 C15 C35 -63.6(3) . . . . ?
Cr1 C36 C15 C39 60.1(3) . . . . ?
Cr1 C36 C15 C21 178.7(2) . . . . ?
Cr1 C38 C40 C20 -60.47(15) . . . . ?
Cr1 C38 C40 C11 135.8(2) . . . . ?
Cr1 C40 C11 C33 -69.5(3) . . . . ?
Cr1 C40 C11 C17 169.1(2) . . . . ?
Cr1 C40 C11 C9 52.6(3) . . . . ?
Cr2 C1 C12 C10 60.92(15) . . . . ?
Cr2 C1 C12 C23 -134.97(19) . . . . ?
Cr2 C1 C28 C14 -62.11(16) . . . . ?
Cr2 C1 C28 C7 133.6(2) . . . . ?
Cr2 C10 C12 C1 -59.67(15) . . . . ?
Cr2 C10 C12 C23 139.6(3) . . . . ?
Cr2 C10 C14 C28 63.61(17) . . . . ?
Cr2 C10 C32 C22 76.7(3) . . . . ?
Cr2 C10 C32 C3 -167.72(17) . . . . ?
Cr2 C10 C32 C27 -44.2(3) . . . . ?
Cr2 C12 C23 C29 -169.2(2) . . . . ?
Cr2 C12 C23 C31 69.4(3) . . . . ?
Cr2 C12 C23 C41 -52.7(3) . . . . ?
Cr2 C14 C28 C1 62.29(16) . . . . ?
Cr2 C14 C28 C7 -133.1(2) . . . . ?
Cr2 C28 C7 C25 -62.6(3) . . . . ?
Cr2 C28 C7 C37 61.4(3) . . . . ?
Cr2 C28 C7 C43 179.1(2) . . . . ?
C1 C12 C23 C29 -80.0(3) . . . . ?
C1 C12 C23 C31 158.7(2) . . . . ?
C1 C12 C23 C41 36.5(3) . . . . ?
C1 C28 C7 C25 -163.2(2) . . . . ?
C1 C28 C7 C37 -39.2(3) . . . . ?
C1 C28 C7 C43 78.5(3) . . . . ?
C6 C18 C30 Fe1 -60.74(16) . . . . ?
C6 C18 C30 C4 0.1(3) . . . . ?
C6 C18 C30 C42 172.8(2) . . . . ?
C8 C4 C30 Fe1 60.80(16) . . . . ?
C8 C4 C30 C18 0.1(3) . . . . ?
C8 C4 C30 C42 -172.2(2) . . . . ?
C8 C6 C18 Fe1 -60.91(16) . . . . ?
C8 C6 C18 C30 -0.3(3) . . . . ?
C8 C6 C18 C44 172.3(2) . . . . ?
C10 C12 C23 C29 79.0(3) . . . . ?
C10 C12 C23 C31 -42.4(4) . . . . ?
C10 C12 C23 C41 -164.5(2) . . . . ?
C10 C14 C28 Cr2 -64.18(16) . . . . ?
C10 C14 C28 C1 -1.9(3) . . . . ?
C10 C14 C28 C7 162.8(2) . . . . ?
C12 C1 C28 Cr2 65.00(17) . . . . ?
C12 C1 C28 C14 2.9(3) . . . . ?
C12 C1 C28 C7 -161.4(2) . . . . ?
C12 C10 C14 Cr2 -63.37(15) . . . . ?
C12 C10 C14 C28 0.2(3) . . . . ?
C12 C10 C32 C22 179.9(2) . . . . ?
C12 C10 C32 C3 -64.6(3) . . . . ?
C12 C10 C32 C27 59.0(3) . . . . ?
C14 C10 C12 Cr2 61.18(15) . . . . ?
C14 C10 C12 C1 1.5(2) . . . . ?
C14 C10 C12 C23 -159.3(2) . . . . ?
C14 C10 C32 C22 -10.2(3) . . . . ?
C14 C10 C32 C3 105.3(2) . . . . ?
C14 C10 C32 C27 -131.1(2) . . . . ?
C14 C28 C7 C25 35.5(3) . . . . ?
C14 C28 C7 C37 159.4(2) . . . . ?
C14 C28 C7 C43 -82.8(3) . . . . ?
C16 C6 C8 Fe1 -127.6(2) . . . . ?
C16 C6 C8 C4 171.9(2) . . . . ?
C16 C6 C8 C24 0.5(4) . . . . ?
C16 C6 C18 Fe1 127.5(2) . . . . ?
C16 C6 C18 C30 -171.9(2) . . . . ?
C16 C6 C18 C44 0.7(4) . . . . ?
C18 C6 C8 Fe1 60.81(16) . . . . ?
C18 C6 C8 C4 0.3(3) . . . . ?
C18 C6 C8 C24 -171.2(2) . . . . ?
C20 C34 C36 Cr1 64.33(16) . . . . ?
C20 C34 C36 C38 2.0(3) . . . . ?
C20 C34 C36 C15 -164.3(2) . . . . ?
C20 C40 C11 C33 42.4(4) . . . . ?
C20 C40 C11 C17 -79.0(3) . . . . ?
C20 C40 C11 C9 164.5(2) . . . . ?
C26 C4 C8 Fe1 127.6(2) . . . . ?
C26 C4 C8 C6 -172.0(2) . . . . ?
C26 C4 C8 C24 -0.5(4) . . . . ?
C26 C4 C30 Fe1 -127.4(2) . . . . ?
C26 C4 C30 C18 171.9(2) . . . . ?
C26 C4 C30 C42 -0.4(4) . . . . ?
C28 C1 C12 Cr2 -63.70(16) . . . . ?
C28 C1 C12 C10 -2.8(3) . . . . ?
C28 C1 C12 C23 161.3(2) . . . . ?
C30 C4 C8 Fe1 -60.66(16) . . . . ?
C30 C4 C8 C6 -0.2(3) . . . . ?
C30 C4 C8 C24 171.2(2) . . . . ?
C32 C10 C12 Cr2 -127.9(3) . . . . ?
C32 C10 C12 C1 172.4(2) . . . . ?
C32 C10 C12 C23 11.6(4) . . . . ?
C32 C10 C14 Cr2 124.36(19) . . . . ?
C32 C10 C14 C28 -172.0(2) . . . . ?
C34 C20 C40 Cr1 -61.24(15) . . . . ?
C34 C20 C40 C38 -1.9(2) . . . . ?
C34 C20 C40 C11 158.5(2) . . . . ?
C34 C20 C13 C2 12.7(3) . . . . ?
C34 C20 C13 C19 -103.1(2) . . . . ?
C34 C20 C13 C5 133.4(2) . . . . ?
C34 C36 C38 Cr1 62.02(15) . . . . ?
C34 C36 C38 C40 -3.2(3) . . . . ?
C34 C36 C15 C35 -160.8(2) . . . . ?
C34 C36 C15 C39 -37.1(3) . . . . ?
C34 C36 C15 C21 81.5(3) . . . . ?
C36 C38 C40 Cr1 63.74(16) . . . . ?
C36 C38 C40 C20 3.3(3) . . . . ?
C36 C38 C40 C11 -160.5(2) . . . . ?
C38 C36 C15 C35 35.8(3) . . . . ?
C38 C36 C15 C39 159.5(2) . . . . ?
C38 C36 C15 C21 -81.9(3) . . . . ?
C38 C40 C11 C33 -159.0(2) . . . . ?
C38 C40 C11 C17 79.6(3) . . . . ?
C38 C40 C11 C9 -36.9(3) . . . . ?
C40 C20 C34 Cr1 63.67(15) . . . . ?
C40 C20 C34 C36 0.0(2) . . . . ?
C40 C20 C13 C2 -177.3(2) . . . . ?
C40 C20 C13 C19 66.8(3) . . . . ?
C40 C20 C13 C5 -56.7(3) . . . . ?
C44 C18 C30 Fe1 126.3(2) . . . . ?
C44 C18 C30 C4 -172.8(2) . . . . ?
C44 C18 C30 C42 -0.1(4) . . . . ?
C13 C20 C34 Cr1 -123.97(19) . . . . ?
C13 C20 C34 C36 172.35(19) . . . . ?
C13 C20 C40 Cr1 127.8(2) . . . . ?
C13 C20 C40 C38 -172.9(2) . . . . ?
C13 C20 C40 C11 -12.4(4) . . . . ?
C15 C36 C38 Cr1 -131.9(2) . . . . ?
C15 C36 C38 C40 162.8(2) . . . . ?
